data_4134510
loop_
_publ_author_name
'Hancock, Justin C.'
'Nisbet, Matthew L.'
'Zhang, Weiguo'
'Halasyamani, P. Shiv'
'Poeppelmeier, Kenneth R.'

_publ_section_title
;
 Periodic Tendril Perversion and Helices in the
 AMoO<sub>2</sub>F<sub>3</sub> (A = K, Rb, NH<sub>4</sub>, Tl) Family.
;
_journal_issue 13
_journal_name_full 'Journal of the American Chemical Society'
_journal_page_first 6375
_journal_page_last 6380
_journal_paper_doi 10.1021/jacs.0c01218
_journal_volume 142
_journal_year 2020
_chemical_formula_moiety 'F3 Mo O2, Rb'
_chemical_formula_sum 'F3 Mo O2 Rb'
_chemical_formula_weight 270.41
_space_group_crystal_system monoclinic
_space_group_IT_number 15
_space_group_name_Hall '-C 2yc'
_space_group_name_H-M_alt 'C 1 2/c 1'
_atom_sites_solution_primary dual
_audit_creation_date 2019-12-09
_audit_creation_method
;
Olex2 1.2
(compiled 2018.05.29 svn.r3508 for OlexSys, GUI svn.r5506)
;
_cell_angle_alpha 90
_cell_angle_beta 95.692(4)
_cell_angle_gamma 90
_cell_formula_units_Z 28
_cell_length_a 8.4691(6)
_cell_length_b 13.3818(9)
_cell_length_c 28.188(2)
_cell_measurement_reflns_used 9490
_cell_measurement_temperature 100
_cell_measurement_theta_max 29.668
_cell_measurement_theta_min 2.888
_cell_volume 3178.8(4)
_computing_cell_refinement 'SAINT V8.34A (Bruker, 2017)'
_computing_data_collection 'APEX2 V2017.3 (Bruker, 2017)'
_computing_data_reduction 'Bruker SAINT'
_computing_molecular_graphics 'Olex2 (Dolomanov et al., 2009)'
_computing_publication_material 'Olex2 (Dolomanov et al., 2009)'
_computing_structure_refinement 'XL (Sheldrick, 2008)'
_computing_structure_solution 'XT (Sheldrick, 2015)'
_diffrn_ambient_temperature 100.04
_diffrn_detector_area_resol_mean 8
_diffrn_measured_fraction_theta_full 1.000
_diffrn_measured_fraction_theta_max 0.997
_diffrn_measurement_device_type 'Bruker Kappa APEX CCD area detector'
_diffrn_measurement_method '\w and \f scans'
_diffrn_radiation_monochromator 'MX optics'
_diffrn_radiation_type MoK\a
_diffrn_radiation_wavelength 0.71073
_diffrn_reflns_av_R_equivalents 0.0700
_diffrn_reflns_av_unetI/netI 0.0259
_diffrn_reflns_Laue_measured_fraction_full 1.000
_diffrn_reflns_Laue_measured_fraction_max 0.997
_diffrn_reflns_limit_h_max 11
_diffrn_reflns_limit_h_min -11
_diffrn_reflns_limit_k_max 18
_diffrn_reflns_limit_k_min -18
_diffrn_reflns_limit_l_max 39
_diffrn_reflns_limit_l_min -39
_diffrn_reflns_number 72095
_diffrn_reflns_point_group_measured_fraction_full 1.000
_diffrn_reflns_point_group_measured_fraction_max 0.997
_diffrn_reflns_theta_full 25.242
_diffrn_reflns_theta_max 29.705
_diffrn_reflns_theta_min 1.452
_diffrn_source microsource
_exptl_absorpt_coefficient_mu 13.494
_exptl_absorpt_correction_T_max 1.0000
_exptl_absorpt_correction_T_min 0.1101
_exptl_absorpt_correction_type multi-scan
_exptl_absorpt_process_details
'SADABS-2016/2 (Bruker,2016/2) was used for absorption correction. wR2(int) was 0.1585 before and 0.0958 after correction. The Ratio of minimum to maximum transmission is 0.1101. The \l/2 correction factor is Not present.'
_exptl_crystal_colour colourless
_exptl_crystal_colour_primary colourless
_exptl_crystal_density_diffrn 3.955
_exptl_crystal_description cube
_exptl_crystal_F_000 3416
_exptl_crystal_size_max 0.167
_exptl_crystal_size_mid 0.123
_exptl_crystal_size_min 0.097
_refine_diff_density_max 1.627
_refine_diff_density_min -1.033
_refine_diff_density_rms 0.196
_refine_ls_extinction_coef 0.000266(14)
_refine_ls_extinction_expression Fc^*^=kFc[1+0.001xFc^2^\l^3^/sin(2\q)]^-1/4^
_refine_ls_extinction_method 'SHELXL-2018/3 (Sheldrick 2018)'
_refine_ls_goodness_of_fit_ref 1.225
_refine_ls_hydrogen_treatment undef
_refine_ls_matrix_type full
_refine_ls_number_parameters 225
_refine_ls_number_reflns 4492
_refine_ls_number_restraints 0
_refine_ls_restrained_S_all 1.225
_refine_ls_R_factor_all 0.0266
_refine_ls_R_factor_gt 0.0260
_refine_ls_shift/su_max 0.002
_refine_ls_shift/su_mean 0.000
_refine_ls_structure_factor_coef Fsqd
_refine_ls_weighting_details 'w=1/[\s^2^(Fo^2^)+(0.0125P)^2^+29.7324P] where P=(Fo^2^+2Fc^2^)/3'
_refine_ls_weighting_scheme calc
_refine_ls_wR_factor_gt 0.0600
_refine_ls_wR_factor_ref 0.0603
_reflns_Friedel_coverage 0.000
_reflns_number_gt 4421
_reflns_number_total 4492
_reflns_threshold_expression 'I > 2\s(I)'
_cod_data_source_file ja0c01218_si_002.cif
_cod_data_source_block work
_cod_depositor_comments 'Adding full bibliography for 4134508--4134512.cif.'
_cod_database_code 4134510
_shelx_shelxl_version_number 2018/3
_shelx_space_group_comment
;
The symmetry employed for this shelxl refinement is uniquely defined
by the following loop, which should always be used as a source of
symmetry information in preference to the above space-group names.
They are only intended as comments.
;
_shelx_estimated_absorpt_t_max 0.354
_shelx_estimated_absorpt_t_min 0.212
_olex2_refinement_description
;
1. Others
 Fixed Sof: Rb3(0.5)
;
_olex2_submission_original_sample_id RbMoO2F3
_olex2_submission_special_instructions 'No special instructions were received'

loop_
_space_group_symop_operation_xyz
'x, y, z'
'-x, y, -z+1/2'
'x+1/2, y+1/2, z'
'-x+1/2, y+1/2, -z+1/2'
'-x, -y, -z'
'x, -y, z-1/2'
'-x+1/2, -y+1/2, -z'
'x+1/2, -y+1/2, z-1/2'

loop_
_atom_site_label
_atom_site_type_symbol
_atom_site_fract_x
_atom_site_fract_y
_atom_site_fract_z
_atom_site_U_iso_or_equiv
_atom_site_adp_type
_atom_site_occupancy
_atom_site_site_symmetry_order
_atom_site_calc_flag
_atom_site_refinement_flags_posn
_atom_site_refinement_flags_adp
_atom_site_refinement_flags_occupancy
_atom_site_disorder_assembly
_atom_site_disorder_group
Mo1 Mo 0.66091(3) 0.36950(2) 0.53953(2) 0.00585(7) Uani 1 1 d . . . A 1
Mo2 Mo 0.44888(3) 0.13550(2) 0.60993(2) 0.00511(6) Uani 1 1 d . . . . .
Mo3 Mo 0.22779(3) 0.35254(2) 0.67536(2) 0.00509(7) Uani 1 1 d . . . . .
Mo4 Mo 0.500000 0.56066(3) 0.750000 0.00540(8) Uani 1 2 d S T P . .
Rb1 Rb 0.13224(4) 0.36559(2) 0.52898(2) 0.00856(7) Uani 1 1 d . . . . .
Rb2 Rb 0.40668(4) 0.61777(2) 0.59991(2) 0.00954(7) Uani 1 1 d . . . . .
Rb3 Rb 0.500000 0.11293(3) 0.750000 0.00808(9) Uani 1 2 d . . . . .
Rb4 Rb 0.25522(4) 0.35042(3) 0.82373(2) 0.01017(7) Uani 1 1 d . . . . .
F1 F 0.750000 0.250000 0.500000 0.0329(10) Uani 1 2 d S T P A 1
F2 F 0.8565(3) 0.34322(18) 0.57801(8) 0.0170(5) Uani 1 1 d . . . A 1
F3 F 0.4706(3) 0.33461(18) 0.50091(8) 0.0201(5) Uani 1 1 d . . . A 1
F4 F 0.6018(3) 0.24283(16) 0.57878(8) 0.0146(4) Uani 1 1 d . . . A 1
F5 F 0.6352(2) 0.13162(16) 0.65439(7) 0.0110(4) Uani 1 1 d . . . . .
F6 F 0.2914(2) 0.20038(16) 0.56750(7) 0.0129(4) Uani 1 1 d . . . . .
F7 F 0.4232(2) 0.26697(16) 0.65132(7) 0.0114(4) Uani 1 1 d . . . . .
F8 F 0.2642(2) 0.43129(16) 0.62067(7) 0.0115(4) Uani 1 1 d . . . . .
F9 F 0.2848(3) 0.27446(16) 0.73183(7) 0.0122(4) Uani 1 1 d . . . . .
F10 F 0.4312(2) 0.43364(16) 0.70381(7) 0.0112(4) Uani 1 1 d . . . . .
F11 F 0.3009(2) 0.52685(15) 0.77227(7) 0.0097(4) Uani 1 1 d . . . . .
O1 O 0.7305(3) 0.4502(2) 0.50033(10) 0.0171(5) Uani 1 1 d . . . A 1
O2 O 0.5826(3) 0.4454(2) 0.57862(10) 0.0177(6) Uani 1 1 d . . . A 1
O3 O 0.5062(3) 0.0524(2) 0.56970(9) 0.0131(5) Uani 1 1 d . . . . .
O4 O 0.3290(3) 0.0676(2) 0.64152(9) 0.0151(5) Uani 1 1 d . . . . .
O5 O 0.1048(3) 0.26869(19) 0.64588(9) 0.0116(5) Uani 1 1 d . . . . .
O6 O 0.0968(3) 0.42809(19) 0.69940(9) 0.0118(5) Uani 1 1 d . . . . .
O7 O 0.5662(3) 0.6399(2) 0.79416(9) 0.0119(5) Uani 1 1 d . . . . .

loop_
_atom_site_aniso_label
_atom_site_aniso_U_11
_atom_site_aniso_U_22
_atom_site_aniso_U_33
_atom_site_aniso_U_23
_atom_site_aniso_U_13
_atom_site_aniso_U_12
Mo1 0.00645(13) 0.00503(12) 0.00604(12) -0.00026(9) 0.00036(9) -0.00020(9)
Mo2 0.00503(13) 0.00527(12) 0.00485(12) -0.00035(9) -0.00035(9) -0.00029(9)
Mo3 0.00316(12) 0.00610(12) 0.00575(12) -0.00064(9) -0.00077(9) -0.00013(9)
Mo4 0.00460(17) 0.00700(17) 0.00428(16) 0.000 -0.00111(12) 0.000
Rb1 0.01050(16) 0.00726(14) 0.00792(14) 0.00010(10) 0.00095(11) 0.00077(11)
Rb2 0.00926(15) 0.00842(14) 0.01079(15) -0.00246(11) 0.00021(11) -0.00018(11)
Rb3 0.00574(19) 0.00838(19) 0.00985(19) 0.000 -0.00052(15) 0.000
Rb4 0.00984(15) 0.01179(15) 0.00878(14) 0.00115(11) 0.00047(11) 0.00119(12)
F1 0.058(3) 0.0172(17) 0.029(2) -0.0100(15) 0.0286(19) 0.0048(18)
F2 0.0070(10) 0.0216(12) 0.0218(11) 0.0074(9) -0.0012(8) -0.0009(8)
F3 0.0181(12) 0.0233(12) 0.0169(11) 0.0023(9) -0.0091(9) -0.0118(10)
F4 0.0146(10) 0.0128(10) 0.0171(10) 0.0063(8) 0.0046(8) -0.0017(8)
F5 0.0084(9) 0.0140(10) 0.0097(9) 0.0008(7) -0.0036(7) 0.0022(8)
F6 0.0121(10) 0.0153(10) 0.0102(9) -0.0006(8) -0.0043(8) 0.0042(8)
F7 0.0069(9) 0.0124(10) 0.0146(10) -0.0068(8) 0.0005(7) 0.0009(8)
F8 0.0114(10) 0.0134(10) 0.0095(9) 0.0029(7) 0.0005(7) -0.0010(8)
F9 0.0143(10) 0.0118(10) 0.0098(9) 0.0029(7) -0.0017(8) 0.0026(8)
F10 0.0085(9) 0.0129(10) 0.0122(10) -0.0063(7) 0.0006(7) -0.0023(8)
F11 0.0058(9) 0.0138(10) 0.0099(9) 0.0008(7) 0.0018(7) 0.0015(7)
O1 0.0211(14) 0.0150(12) 0.0150(13) 0.0050(10) 0.0006(10) -0.0051(11)
O2 0.0181(14) 0.0165(13) 0.0187(13) -0.0052(10) 0.0037(11) 0.0047(11)
O3 0.0121(12) 0.0141(12) 0.0128(12) -0.0028(9) -0.0005(9) 0.0032(10)
O4 0.0161(13) 0.0148(12) 0.0147(12) 0.0033(10) 0.0034(10) -0.0046(10)
O5 0.0091(11) 0.0133(12) 0.0122(11) -0.0019(9) 0.0002(9) -0.0032(9)
O6 0.0102(12) 0.0121(11) 0.0130(12) -0.0007(9) 0.0002(9) 0.0034(9)
O7 0.0098(12) 0.0148(12) 0.0106(11) -0.0042(9) -0.0022(9) 0.0012(9)

loop_
_atom_type_symbol
_atom_type_description
_atom_type_scat_dispersion_real
_atom_type_scat_dispersion_imag
_atom_type_scat_source
F F 0.0171 0.0103 'International Tables Vol C Tables 4.2.6.8 and 6.1.1.4'
Mo Mo -1.6832 0.6857 'International Tables Vol C Tables 4.2.6.8 and 6.1.1.4'
O O 0.0106 0.0060 'International Tables Vol C Tables 4.2.6.8 and 6.1.1.4'
Rb Rb -0.9393 2.9676 'International Tables Vol C Tables 4.2.6.8 and 6.1.1.4'

loop_
_geom_angle_atom_site_label_1
_geom_angle_atom_site_label_2
_geom_angle_atom_site_label_3
_geom_angle
_geom_angle_site_symmetry_1
_geom_angle_site_symmetry_3
_geom_angle_publ_flag
F2 Mo1 F1 80.07(7) . . ?
F2 Mo1 F4 78.05(9) . . ?
F3 Mo1 F1 80.86(8) . . ?
F3 Mo1 F2 155.29(11) . . ?
F3 Mo1 F4 82.64(9) . . ?
F4 Mo1 F1 77.64(6) . . ?
O1 Mo1 F1 88.46(10) . . ?
O1 Mo1 F2 98.56(12) . . ?
O1 Mo1 F3 96.48(12) . . ?
O1 Mo1 F4 166.05(12) . . ?
O2 Mo1 F1 168.27(10) . . ?
O2 Mo1 F2 96.58(12) . . ?
O2 Mo1 F3 98.94(13) . . ?
O2 Mo1 F4 90.68(12) . . ?
O2 Mo1 O1 103.19(15) . . ?
F5 Mo2 F4 78.31(9) . . ?
F5 Mo2 F7 77.69(8) . . ?
F6 Mo2 F4 81.59(9) . . ?
F6 Mo2 F5 154.25(9) . . ?
F6 Mo2 F7 82.23(9) . . ?
F7 Mo2 F4 76.92(8) . . ?
O3 Mo2 F4 86.66(11) . . ?
O3 Mo2 F5 98.52(11) . . ?
O3 Mo2 F6 96.19(11) . . ?
O3 Mo2 F7 163.56(11) . . ?
O4 Mo2 F4 169.99(11) . . ?
O4 Mo2 F5 98.06(11) . . ?
O4 Mo2 F6 99.01(12) . . ?
O4 Mo2 F7 93.23(11) . . ?
O4 Mo2 O3 103.17(13) . . ?
F8 Mo3 F7 81.43(9) . . ?
F8 Mo3 F9 156.34(9) . . ?
F8 Mo3 F10 80.43(9) . . ?
F9 Mo3 F7 80.55(9) . . ?
F9 Mo3 F10 80.66(9) . . ?
F10 Mo3 F7 76.88(8) . . ?
O5 Mo3 F7 87.02(10) . . ?
O5 Mo3 F8 96.31(11) . . ?
O5 Mo3 F9 97.92(11) . . ?
O5 Mo3 F10 163.87(10) . . ?
O6 Mo3 F7 171.46(10) . . ?
O6 Mo3 F8 99.08(11) . . ?
O6 Mo3 F9 96.53(11) . . ?
O6 Mo3 F10 94.75(11) . . ?
O6 Mo3 O5 101.37(13) . . ?
F10 Mo4 F10 77.84(12) 2_656 . ?
F11 Mo4 F10 79.15(8) . 2_656 ?
F11 Mo4 F10 79.62(8) . . ?
F11 Mo4 F10 79.15(8) 2_656 . ?
F11 Mo4 F10 79.62(8) 2_656 2_656 ?
F11 Mo4 F11 152.61(13) 2_656 . ?
O7 Mo4 F10 89.98(11) . 2_656 ?
O7 Mo4 F10 167.82(11) 2_656 2_656 ?
O7 Mo4 F10 89.98(11) 2_656 . ?
O7 Mo4 F10 167.82(11) . . ?
O7 Mo4 F11 98.38(11) . . ?
O7 Mo4 F11 98.72(11) 2_656 . ?
O7 Mo4 F11 98.38(11) 2_656 2_656 ?
O7 Mo4 F11 98.72(11) . 2_656 ?
O7 Mo4 O7 102.20(18) 2_656 . ?
Mo1 F1 Mo1 180.0 7_656 . ?
Mo1 F4 Mo2 157.33(12) . . ?
Mo2 F7 Mo3 136.58(10) . . ?
Mo3 F10 Mo4 141.31(10) . . ?

loop_
_geom_bond_atom_site_label_1
_geom_bond_atom_site_label_2
_geom_bond_distance
_geom_bond_site_symmetry_2
_geom_bond_publ_flag
Mo1 F1 2.1295(3) . ?
Mo1 F2 1.920(2) . ?
Mo1 F3 1.911(2) . ?
Mo1 F4 2.111(2) . ?
Mo1 O1 1.692(3) . ?
Mo1 O2 1.682(3) . ?
Mo2 F4 2.176(2) . ?
Mo2 F5 1.916(2) . ?
Mo2 F6 1.909(2) . ?
Mo2 F7 2.134(2) . ?
Mo2 O3 1.693(3) . ?
Mo2 O4 1.682(3) . ?
Mo3 F7 2.175(2) . ?
Mo3 F8 1.917(2) . ?
Mo3 F9 1.925(2) . ?
Mo3 F10 2.125(2) . ?
Mo3 O5 1.692(3) . ?
Mo3 O6 1.691(3) . ?
Mo4 F10 2.185(2) . ?
Mo4 F10 2.185(2) 2_656 ?
Mo4 F11 1.911(2) 2_656 ?
Mo4 F11 1.911(2) . ?
Mo4 O7 1.688(2) 2_656 ?
Mo4 O7 1.688(2) . ?
